data_1533881
loop_
_publ_author_name
'Khaenko, B.V.'

_publ_section_title
;
 X-ray study of the crystal structure of carbide V2 C rhombic modification
;
_journal_name_full
;
Dopovidi Akademii Nauk Ukrains'koi RSR, Seriya A: Fiziko-Matematichni Ta 
Tekhnichni Nauki
;
_journal_page_first 387
_journal_page_last 391
_journal_volume 41
_journal_year 1979
_chemical_formula_sum 'C V2'
_chemical_name_systematic 'V2 C'
_space_group_IT_number 60
_symmetry_space_group_name_Hall '-P 2n 2ab'
_symmetry_space_group_name_H-M 'P b c n'
_cell_angle_alpha 90
_cell_angle_beta 90
_cell_angle_gamma 90
_cell_formula_units_Z 4
_cell_length_a 4.567
_cell_length_b 5.744
_cell_length_c 5.026
_cell_volume 131.846
_citation_journal_id_ASTM DNUNDU
_cod_data_source_file Khaenko_DNUNDU_1979_1971.cif
_cod_data_source_block C1V2
_cod_original_cell_volume 131.8463
_cod_original_formula_sum 'C1 V2'
_cod_database_code 1533881

loop_
_symmetry_equiv_pos_as_xyz
x,y,z
-x+1/2,-y+1/2,z+1/2
x+1/2,-y+1/2,-z
-x,y,-z+1/2
-x,-y,-z
x-1/2,y-1/2,-z-1/2
-x-1/2,y-1/2,z
x,-y,z-1/2

loop_
_atom_site_label
_atom_site_type_symbol
_atom_site_fract_x
_atom_site_fract_y
_atom_site_fract_z
_atom_site_occupancy
_atom_site_U_iso_or_equiv
V1 V 0.247 0.132 0.079 1 0.0
C1 C 0 0.38 0.25 1 0.0
